data_4080162
loop_
_publ_author_name
'Nguyen, Minh-Hai'
'Wong, Chun-Yuen'
'Yip, John H. K.'

_publ_section_title
;
 Ligand Perturbations on Fluorescence of Dinuclear Platinum Complexes of
 5,12-Diethynyltetracene: A Spectroscopic and Computational Study
;
_journal_issue 6
_journal_name_full Organometallics
_journal_page_first 1620
_journal_paper_doi 10.1021/om300904b
_journal_volume 32
_journal_year 2013
_chemical_formula_sum 'C58 H80 P4 Pt2 S2'
_chemical_formula_weight 1355.40
_chemical_name_common 4
_chemical_name_systematic
; 
 ? 
;
_space_group_IT_number 14
_symmetry_cell_setting monoclinic
_symmetry_space_group_name_Hall '-P 2ybc'
_symmetry_space_group_name_H-M 'P 1 21/c 1'
_atom_sites_solution_hydrogens geom
_atom_sites_solution_primary direct
_atom_sites_solution_secondary difmap
_audit_creation_method SHELXL-97
_cell_angle_alpha 90.00
_cell_angle_beta 109.035(3)
_cell_angle_gamma 90.00
_cell_formula_units_Z 2
_cell_length_a 9.2161(11)
_cell_length_b 25.684(3)
_cell_length_c 12.9507(15)
_cell_measurement_reflns_used 1614
_cell_measurement_temperature 100(2)
_cell_measurement_theta_max 18.00
_cell_measurement_theta_min 2.30
_cell_volume 2897.9(6)
_computing_cell_refinement 'Bruker SMART'
_computing_data_collection 'Bruker SMART'
_computing_data_reduction 'Bruker SAINT'
_computing_molecular_graphics 'Bruker SHELXTL'
_computing_publication_material 'Bruker SHELXTL'
_computing_structure_refinement 'SHELXL-97 (Sheldrick, 1997)'
_computing_structure_solution 'SHELXS-97 (Sheldrick, 1990)'
_diffrn_ambient_temperature 100(2)
_diffrn_measured_fraction_theta_full 1.000
_diffrn_measured_fraction_theta_max 1.000
_diffrn_measurement_device_type 'CCD area detector'
_diffrn_measurement_method 'phi and omega scans'
_diffrn_radiation_monochromator graphite
_diffrn_radiation_source 'fine-focus sealed tube'
_diffrn_radiation_type MoK\a
_diffrn_radiation_wavelength 0.71073
_diffrn_reflns_av_R_equivalents 0.0872
_diffrn_reflns_av_sigmaI/netI 0.1002
_diffrn_reflns_limit_h_max 10
_diffrn_reflns_limit_h_min -10
_diffrn_reflns_limit_k_max 25
_diffrn_reflns_limit_k_min -30
_diffrn_reflns_limit_l_max 14
_diffrn_reflns_limit_l_min -15
_diffrn_reflns_number 16478
_diffrn_reflns_theta_full 25.00
_diffrn_reflns_theta_max 25.00
_diffrn_reflns_theta_min 1.59
_exptl_absorpt_coefficient_mu 5.040
_exptl_absorpt_correction_T_max 0.5389
_exptl_absorpt_correction_T_min 0.3132
_exptl_absorpt_correction_type multi-scan
_exptl_absorpt_process_details 'Sadabs, (Sheldrick 2001)'
_exptl_crystal_colour Red
_exptl_crystal_density_diffrn 1.553
_exptl_crystal_density_meas ?
_exptl_crystal_density_method 'not measured'
_exptl_crystal_description Rod
_exptl_crystal_F_000 1352
_exptl_crystal_size_max 0.30
_exptl_crystal_size_mid 0.18
_exptl_crystal_size_min 0.14
_refine_diff_density_max 1.944
_refine_diff_density_min -1.307
_refine_diff_density_rms 0.153
_refine_ls_extinction_method none
_refine_ls_goodness_of_fit_ref 1.126
_refine_ls_hydrogen_treatment constr
_refine_ls_matrix_type full
_refine_ls_number_parameters 507
_refine_ls_number_reflns 5102
_refine_ls_number_restraints 381
_refine_ls_restrained_S_all 1.097
_refine_ls_R_factor_all 0.1454
_refine_ls_R_factor_gt 0.0844
_refine_ls_shift/su_max 0.000
_refine_ls_shift/su_mean 0.000
_refine_ls_structure_factor_coef Fsqd
_refine_ls_weighting_details 'calc w=1/[\s^2^(Fo^2^)+(0.0618P)^2^+20.2446P] where P=(Fo^2^+2Fc^2^)/3'
_refine_ls_weighting_scheme calc
_refine_ls_wR_factor_gt 0.1687
_refine_ls_wR_factor_ref 0.1880
_reflns_number_gt 3030
_reflns_number_total 5102
_reflns_threshold_expression >2sigma(I)
_cod_data_source_file om300904b_si_001.cif
_cod_data_source_block 9317
_cod_depositor_comments
;
The following automatic conversions were performed:

'_symmetry_cell_setting' value 'Monoclinic' changed to 'monoclinic'
according to /home/saulius/struct/CIF-dictionaries/cif_core.dic
dictionary named 'cif_core.dic' version 2.4.2 from
2011-04-26.

'_exptl_absorpt_correction_type' value 'Multi-scan'
changed to 'multi-scan' according to
/home/saulius/struct/CIF-dictionaries/cif_core.dic dictionary named
'cif_core.dic' version 2.4.2 from 2011-04-26.

Automatic conversion script
Id: cif_fix_values 1891 2012-01-12 08:04:46Z andrius 

The following automatic conversions were performed:

'_exptl_crystal_density_meas' value 'Not Measured' was changed to '?'
- the value is perceived as not measured.

Automatic conversion script
Id: cif_fix_values 3008 2015-01-20 13:52:24Z robertas 
;
_cod_original_sg_symbol_H-M P2(1)/c
_cod_database_code 4080162

loop_
_symmetry_equiv_pos_as_xyz
'x, y, z'
'-x, y+1/2, -z+1/2'
'-x, -y, -z'
'x, -y-1/2, z-1/2'

loop_
_atom_site_label
_atom_site_type_symbol
_atom_site_fract_x
_atom_site_fract_y
_atom_site_fract_z
_atom_site_U_iso_or_equiv
_atom_site_adp_type
_atom_site_occupancy
_atom_site_symmetry_multiplicity
_atom_site_calc_flag
_atom_site_refinement_flags
_atom_site_disorder_assembly
_atom_site_disorder_group
C21 C -0.134(4) -0.0676(12) 0.703(3) 0.081(13) Uani 0.50 1 d PDU A -1
H21 H -0.1394 -0.0746 0.6301 0.097 Uiso 0.50 1 calc PR A -1
C22 C -0.042(3) -0.0268(11) 0.759(2) 0.057(10) Uani 0.50 1 d PDU A -1
H22 H 0.0126 -0.0058 0.7239 0.069 Uiso 0.50 1 calc PR A -1
C23 C -0.031(3) -0.0170(9) 0.867(2) 0.054(9) Uani 0.50 1 d PDU A -1
C24 C 0.065(3) 0.0224(9) 0.925(2) 0.042(8) Uani 0.50 1 d PDU . -1
C25 C 0.074(2) 0.0310(9) 1.033(2) 0.060(10) Uani 0.50 1 d PDU B -1
C26 C 0.164(4) 0.0711(12) 1.095(2) 0.047(9) Uani 0.50 1 d PDU B -1
H26 H 0.2186 0.0923 1.0603 0.056 Uiso 0.50 1 calc PR B -1
C27 C 0.180(3) 0.0827(10) 1.204(2) 0.047(8) Uani 0.50 1 d PDU B -1
C28 C 0.282(3) 0.1202(10) 1.265(2) 0.054(9) Uani 0.50 1 d PDU B -1
H28 H 0.3413 0.1405 1.2317 0.065 Uiso 0.50 1 calc PR B -1
C29 C 0.297(4) 0.1280(13) 1.373(2) 0.085(11) Uani 0.50 1 d PDU B -1
H29 H 0.3664 0.1533 1.4153 0.102 Uiso 0.50 1 calc PR B -1
C30 C 0.208(3) 0.0981(12) 1.420(2) 0.082(11) Uani 0.50 1 d PDU B -1
H30 H 0.2173 0.1034 1.4949 0.099 Uiso 0.50 1 calc PR B -1
C31 C 0.108(3) 0.0612(11) 1.360(2) 0.070(10) Uani 0.50 1 d PDU B -1
H31 H 0.0470 0.0421 1.3933 0.084 Uiso 0.50 1 calc PR B -1
C32 C 0.095(4) 0.0508(11) 1.251(2) 0.058(10) Uani 0.50 1 d PDU B -1
C33 C -0.003(3) 0.0120(11) 1.189(2) 0.052(9) Uani 0.50 1 d PDU B -1
H33 H -0.0649 -0.0075 1.2213 0.063 Uiso 0.50 1 calc PR B -1
C34 C -0.013(3) 0.0012(11) 1.082(2) 0.047(9) Uani 0.50 1 d PDU B -1
C35 C -0.107(3) -0.0386(11) 1.023(2) 0.057(10) Uani 0.50 1 d PDU . -1
C36 C -0.114(3) -0.0487(11) 0.916(2) 0.059(11) Uani 0.50 1 d PDU A -1
C37 C -0.204(4) -0.0903(12) 0.860(3) 0.059(10) Uani 0.50 1 d PDU A -1
H37 H -0.2552 -0.1125 0.8956 0.071 Uiso 0.50 1 calc PR A -1
C38 C -0.218(4) -0.0984(14) 0.751(2) 0.073(13) Uani 0.50 1 d PDU A -1
H38 H -0.2845 -0.1248 0.7100 0.088 Uiso 0.50 1 calc PR A -1
Pt1 Pt 0.32749(8) 0.13232(2) 0.76147(6) 0.0612(3) Uani 1 1 d . . .
S1 S 0.4409(7) 0.18431(18) 0.6594(4) 0.0869(16) Uani 1 1 d . . .
P1 P 0.1123(6) 0.18440(18) 0.7177(4) 0.0760(14) Uani 1 1 d D . .
P2 P 0.5262(6) 0.0745(2) 0.8001(5) 0.0874(16) Uani 1 1 d D . .
C1 C 0.212(4) 0.0813(14) 0.820(3) 0.048(11) Uani 0.50 1 d PDU . .
C2 C 0.154(3) 0.0562(11) 0.873(3) 0.037(8) Uani 0.50 1 d PDU . .
C51 C -0.249(4) -0.0917(12) 1.139(3) 0.043(10) Uani 0.50 1 d PDU . .
C52 C -0.195(4) -0.0698(14) 1.080(3) 0.062(11) Uani 0.50 1 d PDU . .
C3 C 0.517(2) 0.2409(7) 0.7371(17) 0.073(5) Uani 1 1 d U . .
C4 C 0.561(3) 0.2816(9) 0.6851(19) 0.110(7) Uani 1 1 d U . .
H4 H 0.5569 0.2789 0.6110 0.133 Uiso 1 1 calc R . .
C5 C 0.613(3) 0.3280(11) 0.746(3) 0.142(10) Uani 1 1 d U . .
H5 H 0.6371 0.3575 0.7105 0.171 Uiso 1 1 calc R . .
C6 C 0.630(3) 0.3314(11) 0.852(2) 0.134(9) Uani 1 1 d U . .
H6 H 0.6716 0.3620 0.8917 0.160 Uiso 1 1 calc R . .
C7 C 0.586(3) 0.2909(9) 0.904(2) 0.113(7) Uani 1 1 d U . .
H7 H 0.5910 0.2937 0.9780 0.136 Uiso 1 1 calc R . .
C8 C 0.534(2) 0.2449(7) 0.8441(16) 0.079(5) Uani 1 1 d U . .
H8 H 0.5111 0.2156 0.8806 0.095 Uiso 1 1 calc R . .
C9 C 0.131(3) 0.2545(7) 0.712(3) 0.063(10) Uani 0.57(4) 1 d PDU C 1
H9A H 0.1983 0.2664 0.7849 0.076 Uiso 0.57(4) 1 calc PR C 1
H9B H 0.1853 0.2624 0.6594 0.076 Uiso 0.57(4) 1 calc PR C 1
C10 C -0.015(4) 0.2867(12) 0.681(3) 0.071(11) Uani 0.57(4) 1 d PDU C 1
H10A H -0.0817 0.2767 0.6079 0.107 Uiso 0.57(4) 1 calc PR C 1
H10B H 0.0102 0.3237 0.6817 0.107 Uiso 0.57(4) 1 calc PR C 1
H10C H -0.0693 0.2803 0.7339 0.07(9) Uiso 0.57(4) 1 calc PR C 1
C11 C 0.008(5) 0.1721(14) 0.5722(19) 0.105(14) Uani 0.57(4) 1 d PDU C 1
H11A H -0.0934 0.1893 0.5510 0.126 Uiso 0.57(4) 1 calc PR C 1
H11B H 0.0665 0.1868 0.5270 0.126 Uiso 0.57(4) 1 calc PR C 1
C12 C -0.013(6) 0.1148(15) 0.552(4) 0.14(2) Uani 0.57(4) 1 d PDU C 1
H12A H 0.0879 0.0977 0.5739 0.210 Uiso 0.57(4) 1 calc PR C 1
H12B H -0.0658 0.1086 0.4740 0.210 Uiso 0.57(4) 1 calc PR C 1
H12C H -0.0740 0.1005 0.5945 0.210 Uiso 0.57(4) 1 calc PR C 1
C13 C -0.030(4) 0.1722(14) 0.786(3) 0.111(14) Uani 0.57(4) 1 d PDU C 1
H13A H -0.1282 0.1894 0.7457 0.133 Uiso 0.57(4) 1 calc PR C 1
H13B H -0.0487 0.1343 0.7885 0.133 Uiso 0.57(4) 1 calc PR C 1
C14 C 0.034(6) 0.194(2) 0.901(3) 0.143(19) Uani 0.57(4) 1 d PDU C 1
H14A H 0.0875 0.1664 0.9513 0.215 Uiso 0.57(4) 1 calc PR C 1
H14B H -0.0499 0.2077 0.9238 0.215 Uiso 0.57(4) 1 calc PR C 1
H14C H 0.1067 0.2222 0.9023 0.215 Uiso 0.57(4) 1 calc PR C 1
C9X C 0.130(8) 0.2462(17) 0.654(6) 0.14(3) Uani 0.43(4) 1 d PDU C 2
H9X1 H 0.2130 0.2675 0.7038 0.167 Uiso 0.43(4) 1 calc PR C 2
H9X2 H 0.1549 0.2401 0.5858 0.167 Uiso 0.43(4) 1 calc PR C 2
C10X C -0.024(9) 0.274(4) 0.628(8) 0.19(4) Uani 0.43(4) 1 d PDU C 2
H10D H -0.1075 0.2497 0.5973 0.282 Uiso 0.43(4) 1 calc PR C 2
H10E H -0.0294 0.3021 0.5741 0.282 Uiso 0.43(4) 1 calc PR C 2
H10F H -0.0323 0.2898 0.6945 0.282 Uiso 0.43(4) 1 calc PR C 2
C11X C -0.039(4) 0.153(2) 0.609(4) 0.104(18) Uani 0.43(4) 1 d PDU C 2
H11C H -0.1312 0.1726 0.6086 0.125 Uiso 0.43(4) 1 calc PR C 2
H11D H -0.0171 0.1642 0.5429 0.125 Uiso 0.43(4) 1 calc PR C 2
C12X C -0.104(11) 0.099(2) 0.577(7) 0.20(3) Uani 0.43(4) 1 d PDU C 2
H12D H -0.0320 0.0783 0.5522 0.293 Uiso 0.43(4) 1 calc PR C 2
H12E H -0.2023 0.1015 0.5177 0.293 Uiso 0.43(4) 1 calc PR C 2
H12F H -0.1200 0.0817 0.6400 0.293 Uiso 0.43(4) 1 calc PR C 2
C13X C 0.024(7) 0.199(4) 0.822(4) 0.16(3) Uani 0.43(4) 1 d PDU C 2
H13C H -0.0459 0.2291 0.7988 0.195 Uiso 0.43(4) 1 calc PR C 2
H13D H -0.0378 0.1687 0.8309 0.195 Uiso 0.43(4) 1 calc PR C 2
C14X C 0.146(10) 0.211(3) 0.932(5) 0.20(3) Uani 0.43(4) 1 d PDU C 2
H14D H 0.0958 0.2188 0.9861 0.295 Uiso 0.43(4) 1 calc PR C 2
H14E H 0.2060 0.2413 0.9234 0.295 Uiso 0.43(4) 1 calc PR C 2
H14F H 0.2137 0.1810 0.9556 0.295 Uiso 0.43(4) 1 calc PR C 2
C15 C 0.674(3) 0.0668(13) 0.737(3) 0.065(9) Uani 0.50 1 d PDU C 1
H15A H 0.7329 0.0996 0.7446 0.078 Uiso 0.50 1 calc PR C 1
H15B H 0.7453 0.0389 0.7748 0.078 Uiso 0.50 1 calc PR C 1
C16 C 0.607(5) 0.0533(19) 0.617(3) 0.100(14) Uani 0.50 1 d PDU C 1
H16A H 0.5492 0.0206 0.6088 0.149 Uiso 0.50 1 calc PR C 1
H16B H 0.6898 0.0493 0.5859 0.149 Uiso 0.50 1 calc PR C 1
H16C H 0.5376 0.0812 0.5786 0.149 Uiso 0.50 1 calc PR C 1
C17 C 0.624(5) 0.0671(17) 0.9475(18) 0.114(15) Uani 0.50 1 d PDU C 1
H17A H 0.5463 0.0664 0.9856 0.137 Uiso 0.50 1 calc PR C 1
H17B H 0.6798 0.0336 0.9618 0.137 Uiso 0.50 1 calc PR C 1
C18 C 0.735(5) 0.1114(16) 0.992(4) 0.083(13) Uani 0.50 1 d PDU C 1
H18A H 0.8160 0.1105 0.9580 0.124 Uiso 0.50 1 calc PR C 1
H18B H 0.7811 0.1078 1.0712 0.124 Uiso 0.50 1 calc PR C 1
H18C H 0.6802 0.1447 0.9749 0.124 Uiso 0.50 1 calc PR C 1
C19 C 0.452(5) 0.0073(10) 0.782(3) 0.096(15) Uani 0.50 1 d PDU C 1
H19A H 0.5402 -0.0157 0.7865 0.115 Uiso 0.50 1 calc PR C 1
H19B H 0.4199 -0.0008 0.8458 0.115 Uiso 0.50 1 calc PR C 1
C20 C 0.321(5) -0.0098(17) 0.681(3) 0.102(15) Uani 0.50 1 d PDU C 1
H20A H 0.2506 0.0196 0.6532 0.153 Uiso 0.50 1 calc PR C 1
H20B H 0.2644 -0.0385 0.7000 0.153 Uiso 0.50 1 calc PR C 1
H20C H 0.3623 -0.0213 0.6239 0.153 Uiso 0.50 1 calc PR C 1
C15X C 0.603(4) 0.0689(19) 0.685(2) 0.087(14) Uani 0.50 1 d PDU C 2
H15C H 0.6626 0.1008 0.6837 0.105 Uiso 0.50 1 calc PR C 2
H15D H 0.6752 0.0392 0.7001 0.105 Uiso 0.50 1 calc PR C 2
C16X C 0.487(5) 0.0613(17) 0.571(3) 0.111(15) Uani 0.50 1 d PDU C 2
H16D H 0.4066 0.0373 0.5749 0.166 Uiso 0.50 1 calc PR C 2
H16E H 0.5395 0.0469 0.5226 0.166 Uiso 0.50 1 calc PR C 2
H16F H 0.4412 0.0950 0.5425 0.166 Uiso 0.50 1 calc PR C 2
C17X C 0.697(3) 0.1013(18) 0.904(3) 0.108(15) Uani 0.50 1 d PDU C 2
H17C H 0.7890 0.0805 0.9064 0.130 Uiso 0.50 1 calc PR C 2
H17D H 0.7144 0.1377 0.8851 0.130 Uiso 0.50 1 calc PR C 2
C18X C 0.671(5) 0.099(2) 1.014(3) 0.098(16) Uani 0.50 1 d PDU C 2
H18D H 0.5992 0.1270 1.0172 0.147 Uiso 0.50 1 calc PR C 2
H18E H 0.7686 0.1043 1.0725 0.147 Uiso 0.50 1 calc PR C 2
H18F H 0.6273 0.0654 1.0225 0.147 Uiso 0.50 1 calc PR C 2
C19X C 0.498(5) 0.0117(10) 0.855(3) 0.093(13) Uani 0.50 1 d PDU C 2
H19C H 0.5967 -0.0073 0.8830 0.112 Uiso 0.50 1 calc PR C 2
H19D H 0.4549 0.0160 0.9150 0.112 Uiso 0.50 1 calc PR C 2
C20X C 0.387(5) -0.0173(14) 0.760(3) 0.079(12) Uani 0.50 1 d PDU C 2
H20D H 0.2959 0.0042 0.7272 0.118 Uiso 0.50 1 calc PR C 2
H20E H 0.3568 -0.0499 0.7866 0.118 Uiso 0.50 1 calc PR C 2
H20F H 0.4366 -0.0249 0.7054 0.118 Uiso 0.50 1 calc PR C 2

loop_
_atom_site_aniso_label
_atom_site_aniso_U_11
_atom_site_aniso_U_22
_atom_site_aniso_U_33
_atom_site_aniso_U_23
_atom_site_aniso_U_13
_atom_site_aniso_U_12
C21 0.09(2) 0.08(2) 0.073(19) -0.010(16) 0.033(16) -0.002(16)
C22 0.061(17) 0.068(18) 0.048(16) -0.004(14) 0.024(14) -0.022(14)
C23 0.055(16) 0.062(17) 0.053(16) -0.008(14) 0.027(14) 0.004(13)
C24 0.039(15) 0.047(16) 0.036(15) -0.007(13) 0.009(12) 0.005(13)
C25 0.064(17) 0.060(17) 0.056(17) 0.006(14) 0.018(15) -0.002(13)
C26 0.054(16) 0.043(16) 0.041(15) 0.011(13) 0.012(13) 0.000(14)
C27 0.056(16) 0.033(14) 0.049(16) -0.003(13) 0.013(14) 0.001(12)
C28 0.057(16) 0.048(16) 0.058(15) -0.004(12) 0.018(13) -0.009(12)
C29 0.091(18) 0.074(17) 0.086(18) -0.008(15) 0.024(15) -0.006(15)
C30 0.093(18) 0.085(18) 0.071(17) -0.007(14) 0.030(15) -0.010(15)
C31 0.066(16) 0.071(17) 0.072(17) 0.005(14) 0.022(14) 0.011(13)
C32 0.068(17) 0.045(16) 0.063(17) 0.002(14) 0.025(14) 0.001(14)
C33 0.053(16) 0.056(16) 0.052(16) -0.016(13) 0.022(14) -0.003(13)
C34 0.041(15) 0.048(16) 0.046(16) 0.000(13) 0.004(13) -0.006(13)
C35 0.051(16) 0.056(16) 0.057(17) -0.005(14) 0.010(14) 0.000(13)
C36 0.064(18) 0.048(17) 0.066(18) -0.011(14) 0.021(14) -0.003(14)
C37 0.055(16) 0.064(18) 0.066(18) -0.012(14) 0.028(14) 0.001(13)
C38 0.067(19) 0.07(2) 0.08(2) -0.002(16) 0.024(16) -0.019(15)
Pt1 0.0703(4) 0.0496(4) 0.0758(5) 0.0031(4) 0.0403(3) 0.0055(4)
S1 0.142(5) 0.053(3) 0.100(4) -0.004(2) 0.085(4) -0.009(3)
P1 0.073(3) 0.049(3) 0.113(4) -0.004(3) 0.039(3) 0.007(2)
P2 0.079(4) 0.062(3) 0.133(5) 0.003(3) 0.051(4) 0.016(3)
C1 0.034(16) 0.048(16) 0.048(17) -0.017(14) -0.005(13) -0.007(12)
C2 0.029(14) 0.045(14) 0.033(14) -0.005(12) 0.002(12) 0.012(11)
C51 0.051(17) 0.037(15) 0.039(16) -0.012(13) 0.011(14) 0.013(12)
C52 0.072(19) 0.051(17) 0.059(18) -0.006(14) 0.017(15) -0.001(14)
C3 0.068(10) 0.062(10) 0.103(12) 0.009(9) 0.047(10) -0.002(8)
C4 0.125(14) 0.108(14) 0.106(14) 0.008(11) 0.048(12) -0.025(12)
C5 0.161(17) 0.113(16) 0.160(17) 0.024(14) 0.062(15) -0.028(13)
C6 0.158(17) 0.108(15) 0.119(15) 0.005(13) 0.023(13) -0.033(13)
C7 0.129(15) 0.089(13) 0.109(14) -0.007(11) 0.021(12) -0.032(12)
C8 0.083(11) 0.068(11) 0.073(11) 0.010(9) 0.007(9) -0.005(9)
C9 0.063(16) 0.043(14) 0.080(18) 0.018(12) 0.018(14) 0.006(11)
C10 0.09(2) 0.036(16) 0.09(2) 0.015(15) 0.034(19) 0.020(14)
C11 0.11(2) 0.074(19) 0.13(2) 0.004(15) 0.029(16) 0.013(15)
C12 0.13(3) 0.13(3) 0.13(3) -0.06(2) -0.01(2) 0.00(2)
C13 0.10(2) 0.10(2) 0.14(2) -0.043(16) 0.050(16) 0.048(15)
C14 0.11(3) 0.15(3) 0.16(3) 0.03(3) 0.04(3) 0.00(3)
C9X 0.14(3) 0.13(3) 0.14(3) -0.003(19) 0.04(2) -0.005(18)
C10X 0.16(4) 0.20(5) 0.21(5) 0.01(4) 0.08(4) 0.02(3)
C11X 0.09(2) 0.12(2) 0.11(2) 0.007(17) 0.050(17) 0.031(16)
C12X 0.21(5) 0.17(3) 0.19(5) -0.01(3) 0.05(3) -0.05(3)
C13X 0.16(3) 0.17(3) 0.17(3) -0.001(19) 0.064(19) -0.009(19)
C14X 0.22(4) 0.21(5) 0.17(4) -0.10(3) 0.08(3) 0.02(3)
C15 0.056(16) 0.055(15) 0.076(17) -0.021(14) 0.010(14) 0.027(14)
C16 0.08(3) 0.12(3) 0.10(3) 0.02(2) 0.03(2) 0.00(2)
C17 0.12(2) 0.11(2) 0.11(2) 0.006(17) 0.038(17) 0.018(17)
C18 0.07(3) 0.08(3) 0.09(3) 0.02(2) 0.02(2) 0.02(2)
C19 0.09(2) 0.10(2) 0.10(2) -0.002(17) 0.036(17) 0.014(17)
C20 0.11(3) 0.07(2) 0.13(3) 0.00(2) 0.06(3) -0.03(2)
C15X 0.064(19) 0.08(2) 0.11(2) -0.018(17) 0.012(17) 0.002(16)
C16X 0.14(3) 0.09(3) 0.14(3) -0.04(2) 0.09(3) 0.01(2)
C17X 0.09(2) 0.11(2) 0.13(2) -0.021(17) 0.033(17) 0.021(16)
C18X 0.06(2) 0.11(3) 0.12(3) 0.00(2) 0.03(2) -0.01(2)
C19X 0.084(19) 0.09(2) 0.10(2) 0.024(16) 0.029(16) 0.006(15)
C20X 0.09(3) 0.04(2) 0.11(3) -0.01(2) 0.04(2) -0.013(18)

loop_
_atom_type_symbol
_atom_type_description
_atom_type_scat_dispersion_real
_atom_type_scat_dispersion_imag
_atom_type_scat_source
C C 0.0033 0.0016 'International Tables Vol C Tables 4.2.6.8 and 6.1.1.4'
H H 0.0000 0.0000 'International Tables Vol C Tables 4.2.6.8 and 6.1.1.4'
P P 0.1023 0.0942 'International Tables Vol C Tables 4.2.6.8 and 6.1.1.4'
S S 0.1246 0.1234 'International Tables Vol C Tables 4.2.6.8 and 6.1.1.4'
Pt Pt -1.7033 8.3905 'International Tables Vol C Tables 4.2.6.8 and 6.1.1.4'

loop_
_geom_angle_atom_site_label_1
_geom_angle_atom_site_label_2
_geom_angle_atom_site_label_3
_geom_angle
_geom_angle_site_symmetry_1
_geom_angle_site_symmetry_3
C38 C21 C22 122(3) . .
C21 C22 C23 119(2) . .
C24 C23 C22 119(2) . .
C24 C23 C36 122(2) . .
C22 C23 C36 118(2) . .
C23 C24 C25 118(2) . .
C23 C24 C2 122(2) . .
C25 C24 C2 120(3) . .
C23 C24 C52 146(2) . 3_557
C25 C24 C52 97(2) . 3_557
C2 C24 C52 23.5(14) . 3_557
C34 C25 C24 121(2) . .
C34 C25 C26 118(3) . .
C24 C25 C26 121(2) . .
C27 C26 C25 126(3) . .
C26 C27 C28 123(3) . .
C26 C27 C32 115(2) . .
C28 C27 C32 121(3) . .
C29 C28 C27 120(3) . .
C28 C29 C30 119(3) . .
C31 C30 C29 121(2) . .
C30 C31 C32 122(2) . .
C31 C32 C33 123(2) . .
C31 C32 C27 117(2) . .
C33 C32 C27 120(2) . .
C34 C33 C32 122(3) . .
C33 C34 C35 121(2) . .
C33 C34 C25 119(3) . .
C35 C34 C25 120(2) . .
C34 C35 C36 119(2) . .
C34 C35 C52 118(3) . .
C36 C35 C52 122(3) . .
C34 C35 C2 93(2) . 3_557
C36 C35 C2 148(2) . 3_557
C52 C35 C2 25.5(15) . 3_557
C23 C36 C35 119(3) . .
C23 C36 C37 122(2) . .
C35 C36 C37 119(2) . .
C38 C37 C36 119(2) . .
C37 C38 C21 119(3) . .
C51 Pt1 C1 17.2(11) 3_557 .
C51 Pt1 P2 87.2(10) 3_557 .
C1 Pt1 P2 88.8(11) . .
C51 Pt1 P1 89.9(10) 3_557 .
C1 Pt1 P1 87.1(11) . .
P2 Pt1 P1 174.84(19) . .
C51 Pt1 S1 173.9(11) 3_557 .
C1 Pt1 S1 168.8(10) . .
P2 Pt1 S1 91.2(2) . .
P1 Pt1 S1 92.13(19) . .
C3 S1 Pt1 108.1(6) . .
C9 P1 C11X 118(2) . .
C9 P1 C9X 25(2) . .
C11X P1 C9X 101(3) . .
C9 P1 C13 106.5(15) . .
C11X P1 C13 79(2) . .
C9X P1 C13 124(3) . .
C9 P1 C13X 84(3) . .
C11X P1 C13X 104(3) . .
C9X P1 C13X 107(3) . .
C13 P1 C13X 28(3) . .
C9 P1 C11 99.0(15) . .
C11X P1 C11 28.4(19) . .
C9X P1 C11 77(3) . .
C13 P1 C11 104(2) . .
C13X P1 C11 126(3) . .
C9 P1 Pt1 119.9(9) . .
C11X P1 Pt1 108.1(16) . .
C9X P1 Pt1 115(2) . .
C13 P1 Pt1 118.4(12) . .
C13X P1 Pt1 119(2) . .
C11 P1 Pt1 105.7(13) . .
C19X P2 C15 107.7(18) . .
C19X P2 C17 65.5(16) . .
C15 P2 C17 106.0(19) . .
C19X P2 C17X 104.2(19) . .
C15 P2 C17X 77.3(15) . .
C17 P2 C17X 43.0(17) . .
C19X P2 C19 28.8(15) . .
C15 P2 C19 98.1(19) . .
C17 P2 C19 94.1(18) . .
C17X P2 C19 130(2) . .
C19X P2 C15X 113(2) . .
C15 P2 C15X 24.2(13) . .
C17 P2 C15X 130(2) . .
C17X P2 C15X 98.9(17) . .
C19 P2 C15X 93(2) . .
C19X P2 Pt1 117.3(14) . .
C15 P2 Pt1 129.6(11) . .
C17 P2 Pt1 112.4(16) . .
C17X P2 Pt1 110.6(14) . .
C19 P2 Pt1 110.1(15) . .
C15X P2 Pt1 111.3(14) . .
C51 C1 C2 88(5) 3_557 .
C51 C1 C52 58(4) 3_557 3_557
C2 C1 C52 30.1(18) . 3_557
C51 C1 Pt1 79(4) 3_557 .
C2 C1 Pt1 167(3) . .
C52 C1 Pt1 137(3) 3_557 .
C52 C2 C1 91(4) 3_557 .
C52 C2 C51 64(3) 3_557 3_557
C1 C2 C51 27.0(19) . 3_557
C52 C2 C24 97(4) 3_557 .
C1 C2 C24 172(4) . .
C51 C2 C24 161(3) 3_557 .
C52 C2 C35 68(3) 3_557 3_557
C1 C2 C35 159(3) . 3_557
C51 C2 C35 132(3) 3_557 3_557
C24 C2 C35 28.8(11) . 3_557
C1 C51 C52 97(5) 3_557 .
C1 C51 C2 65(4) 3_557 3_557
C52 C51 C2 32(2) . 3_557
C1 C51 Pt1 83(4) 3_557 3_557
C52 C51 Pt1 176(3) . 3_557
C2 C51 Pt1 148(3) 3_557 3_557
C2 C52 C51 84(4) 3_557 .
C2 C52 C1 59(3) 3_557 3_557
C51 C52 C1 25(2) . 3_557
C2 C52 C35 87(4) 3_557 .
C51 C52 C35 170(4) . .
C1 C52 C35 145(4) 3_557 .
C2 C52 C24 60(3) 3_557 3_557
C51 C52 C24 144(4) . 3_557
C1 C52 C24 119(3) 3_557 3_557
C35 C52 C24 26.8(12) . 3_557
C8 C3 C4 119.4(19) . .
C8 C3 S1 122.6(14) . .
C4 C3 S1 117.9(17) . .
C3 C4 C5 118(2) . .
C6 C5 C4 122(3) . .
C5 C6 C7 120(3) . .
C6 C7 C8 118(2) . .
C3 C8 C7 122.4(19) . .
C10 C9 P1 117.4(19) . .
C12 C11 P1 110(2) . .
C14 C13 P1 107(3) . .
C10X C9X P1 107(5) . .
C12X C11X P1 139(5) . .
C14X C13X P1 111(4) . .
C16 C15 P2 112(2) . .
C18 C17 P2 111(3) . .
C20 C19 P2 122(3) . .
C16X C15X P2 117(2) . .
C18X C17X P2 108(3) . .
C20X C19X P2 105(2) . .

loop_
_geom_bond_atom_site_label_1
_geom_bond_atom_site_label_2
_geom_bond_distance
_geom_bond_site_symmetry_2
C21 C38 1.387(19) .
C21 C22 1.393(18) .
C22 C23 1.395(18) .
C23 C24 1.390(18) .
C23 C36 1.397(18) .
C24 C25 1.399(18) .
C24 C2 1.496(18) .
C24 C52 1.72(4) 3_557
C25 C34 1.397(18) .
C25 C26 1.401(19) .
C26 C27 1.393(19) .
C27 C28 1.398(19) .
C27 C32 1.414(19) .
C28 C29 1.382(19) .
C29 C30 1.397(19) .
C30 C31 1.375(18) .
C31 C32 1.397(18) .
C32 C33 1.410(18) .
C33 C34 1.391(19) .
C34 C35 1.392(18) .
C35 C36 1.399(19) .
C35 C52 1.491(19) .
C35 C2 1.61(4) 3_557
C36 C37 1.403(18) .
C37 C38 1.387(18) .
Pt1 C51 1.97(3) 3_557
Pt1 C1 1.99(3) .
Pt1 P2 2.283(5) .
Pt1 P1 2.305(5) .
Pt1 S1 2.350(4) .
S1 C3 1.776(19) .
P1 C9 1.812(16) .
P1 C11X 1.820(19) .
P1 C9X 1.82(2) .
P1 C13 1.830(18) .
P1 C13X 1.83(2) .
P1 C11 1.842(18) .
P2 C19X 1.813(18) .
P2 C15 1.814(17) .
P2 C17 1.835(19) .
P2 C17X 1.838(19) .
P2 C19 1.842(19) .
P2 C15X 1.853(19) .
C1 C51 0.59(4) 3_557
C1 C2 1.182(18) .
C1 C52 1.38(4) 3_557
C2 C52 0.69(4) 3_557
C2 C51 1.31(4) 3_557
C2 C35 1.61(4) 3_557
C51 C1 0.59(4) 3_557
C51 C52 1.180(18) .
C51 C2 1.31(4) 3_557
C51 Pt1 1.97(3) 3_557
C52 C2 0.69(4) 3_557
C52 C1 1.38(4) 3_557
C52 C24 1.72(4) 3_557
C3 C8 1.34(2) .
C3 C4 1.38(2) .
C4 C5 1.43(3) .
C5 C6 1.33(3) .
C6 C7 1.36(3) .
C7 C8 1.41(3) .
C9 C10 1.524(18) .
C11 C12 1.496(19) .
C13 C14 1.52(2) .
C9X C10X 1.53(2) .
C11X C12X 1.51(2) .
C13X C14X 1.52(2) .
C15 C16 1.509(19) .
C17 C18 1.517(19) .
C19 C20 1.53(2) .
C15X C16X 1.52(2) .
C17X C18X 1.526(19) .
C19X C20X 1.512(19) .
